data_7008109
loop_
_publ_author_name
'Cowley, Andrew R.'
'Dilworth, Jonathan R.'
'Nairn, Alison K.'
'Robbie, Alasdair J.'

_publ_section_title
;
 Preparation and characterization of diarylphosphazene and
 diarylphosphinohydrazide complexes of titanium, tungsten and ruthenium
 and phosphorylketimido complexes of rhenium.
;
_journal_issue 4
_journal_name_full 'Dalton transactions (Cambridge, England : 2003)'
_journal_page_first 680
_journal_page_last 693
_journal_paper_doi 10.1039/b417068g
_journal_year 2005
_chemical_compound_source
;
?
;
_chemical_formula_moiety ' C52 H46 Br2 N2 O1 P3 Re1, 0.708(C2 H3 N) '
_chemical_formula_sum 'C53.416 H48.124 Br2 N2.708 O P3 Re'
_chemical_formula_weight 1182.94
_chemical_name_systematic
;
?
;
_space_group_IT_number 14
_symmetry_cell_setting monoclinic
_symmetry_space_group_name_Hall '-P 2yn'
_symmetry_space_group_name_H-M 'P 1 21/n 1'
_atom_sites_solution_hydrogens geom
_atom_sites_solution_primary direct
_cell_angle_alpha 90
_cell_angle_beta 105.5875(4)
_cell_angle_gamma 90
_cell_formula_units_Z 4
_cell_length_a 15.2069(2)
_cell_length_b 13.4521(2)
_cell_length_c 24.6870(3)
_cell_measurement_reflns_used 53221
_cell_measurement_temperature 150
_cell_measurement_theta_max 28
_cell_measurement_theta_min 5
_cell_volume 4864.35(11)
_computing_cell_refinement
;
KappaCCD software 'DENZO' (Otwinowski & Minor, 1996)
;
_computing_data_collection
;
KappaCCD software 'Collect' (Nonius, 2000)
;
_computing_data_reduction
;
KappaCCD software 'DENZO' (Otwinowski & Minor, 1996)
;
_computing_publication_material
;
CRYSTALS (Watkin et al, 2001)
;
_computing_structure_refinement
;
CRYSTALS (Watkin et al, 2001)
;
_computing_structure_solution 'SIR92 (Giacovazzo et al, 1992)'
_diffrn_ambient_temperature 150
_diffrn_measured_fraction_theta_full 0.999
_diffrn_measured_fraction_theta_max 0.999
_diffrn_measurement_device_type
;
Nonius KappaCCD
;
_diffrn_measurement_method \w
_diffrn_radiation_monochromator graphite
_diffrn_radiation_type 'Mo K\a'
_diffrn_radiation_wavelength 0.71073
_diffrn_reflns_av_R_equivalents 0.071
_diffrn_reflns_limit_h_max 19
_diffrn_reflns_limit_h_min -19
_diffrn_reflns_limit_k_max 17
_diffrn_reflns_limit_k_min -17
_diffrn_reflns_limit_l_max 32
_diffrn_reflns_limit_l_min -32
_diffrn_reflns_number 53221
_diffrn_reflns_theta_full 27.481
_diffrn_reflns_theta_max 27.481
_diffrn_reflns_theta_min 5.118
_diffrn_standards_decay_% 0.00
_diffrn_standards_interval_count 0
_diffrn_standards_interval_time 0
_diffrn_standards_number 0
_exptl_absorpt_coefficient_mu 4.281
_exptl_absorpt_correction_T_max 0.84
_exptl_absorpt_correction_T_min 0.71
_exptl_absorpt_correction_type multi-scan
_exptl_absorpt_process_details
;
Denzo/Scalepack (Otwinowski & Minor, 1996)
;
_exptl_crystal_colour ' green '
_exptl_crystal_density_diffrn 1.615
_exptl_crystal_description ' tablet '
_exptl_crystal_F_000 2342.307
_exptl_crystal_size_max 0.08
_exptl_crystal_size_mid 0.07
_exptl_crystal_size_min 0.04
_refine_diff_density_max 1.23
_refine_diff_density_min -1.43
_refine_ls_extinction_method None
_refine_ls_goodness_of_fit_ref 1.0987
_refine_ls_hydrogen_treatment noref
_refine_ls_matrix_type full
_refine_ls_number_parameters 572
_refine_ls_number_reflns 6802
_refine_ls_number_restraints 36
_refine_ls_R_factor_all 0.0697
_refine_ls_R_factor_gt 0.0325
_refine_ls_shift/su_max 0.017660
_refine_ls_structure_factor_coef F
_refine_ls_weighting_details
;
Method, part 1, Chebychev polynomial, (Watkin, 1994, Prince, 1982)
[weight] = 1.0/[A~0~*T~0~(x)+A~1~*T~1~(x) ... +A~n-1~]*T~n-1~(x)]
where A~i~ are the Chebychev coefficients listed below and x= Fcalc/Fmax
Method = Robust Weighting (Prince, 1982)
W = [weight] * [1-(deltaF/6*sigmaF)^2^]^2^
A~i~ are:
0.354 0.131 0.166
;
_refine_ls_weighting_scheme calc
_refine_ls_wR_factor_all 0.0605
_refine_ls_wR_factor_gt 0.0352
_refine_ls_wR_factor_ref 0.0352
_reflns_limit_h_max 18
_reflns_limit_h_min -19
_reflns_limit_k_max 17
_reflns_limit_k_min 0
_reflns_limit_l_max 32
_reflns_limit_l_min 0
_reflns_number_gt 6802
_reflns_number_total 11075
_reflns_threshold_expression I>3.00u(I)
_cod_data_source_file b417068g.txt
_cod_data_source_block arc731
_cod_depositor_comments
;
The following automatic conversions were performed:
'_symmetry_cell_setting' value 'Monoclinic' changed to 'monoclinic'
according to '/home/adriana/struct/CIF-dictionaries/cif_core.dic'
dictionary named 'cif_core.dic' version 2.4.1 from 2010-06-29.

Automatic conversion script
Id: cif_fix_enum 1555 2011-01-17 13:19:09Z saulius 
;
_cod_original_sg_symbol_H-M 'P 1 21/n 1 '
_cod_original_formula_sum ' C53.416 H48.124 Br2 N2.708 O1 P3 Re1 '
_cod_database_code 7008109

loop_
_symmetry_equiv_pos_as_xyz
x,y,z
-x,-y,-z
-x+1/2,y+1/2,-z+1/2
x+1/2,-y+1/2,z+1/2

loop_
_atom_site_label
_atom_site_type_symbol
_atom_site_fract_x
_atom_site_fract_y
_atom_site_fract_z
_atom_site_U_iso_or_equiv
_atom_site_occupancy
_atom_site_adp_type
_atom_site_disorder_group
Re1 Re 0.50793(1) 0.32418(1) 0.25868(1) 0.0268 1.0000 Uani .
Br1 Br 0.60518(4) 0.16207(4) 0.28175(3) 0.0471 1.0000 Uani .
Br2 Br 0.35944(4) 0.22427(4) 0.24306(2) 0.0384 1.0000 Uani .
N1 N 0.4580(3) 0.4463(3) 0.24255(17) 0.0304 1.0000 Uani .
C1 C 0.4296(3) 0.5358(4) 0.2319(2) 0.0305 1.0000 Uani .
C2 C 0.3282(4) 0.5566(4) 0.2079(2) 0.0378 1.0000 Uani .
P1 P 0.51425(8) 0.6334(1) 0.24669(6) 0.0298 1.0000 Uani .
O1 O 0.5997(2) 0.6054(3) 0.28936(16) 0.0356 1.0000 Uani .
C3 C 0.5365(4) 0.6704(4) 0.1811(2) 0.0348 1.0000 Uani .
C4 C 0.6241(4) 0.7014(4) 0.1822(3) 0.0391 1.0000 Uani .
C5 C 0.6433(4) 0.7315(4) 0.1325(3) 0.0433 1.0000 Uani .
C6 C 0.5774(5) 0.7302(4) 0.0826(3) 0.0461 1.0000 Uani .
C7 C 0.4901(5) 0.6982(6) 0.0810(3) 0.0567 1.0000 Uani .
C8 C 0.4691(4) 0.6682(5) 0.1300(3) 0.0472 1.0000 Uani .
C9 C 0.4593(4) 0.7394(4) 0.2691(2) 0.0356 1.0000 Uani .
C10 C 0.4711(4) 0.8347(4) 0.2504(3) 0.0401 1.0000 Uani .
C11 C 0.4377(4) 0.9164(5) 0.2736(3) 0.0516 1.0000 Uani .
C12 C 0.3918(4) 0.9024(6) 0.3137(3) 0.0612 1.0000 Uani .
C13 C 0.3787(5) 0.8073(6) 0.3319(3) 0.0604 1.0000 Uani .
C14 C 0.4140(5) 0.7255(5) 0.3102(3) 0.0511 1.0000 Uani .
N2 N 0.6370(3) 0.3838(3) 0.27728(18) 0.0297 1.0000 Uani .
C15 C 0.7048(4) 0.4244(4) 0.2866(2) 0.0372 1.0000 Uani .
C16 C 0.7918(4) 0.4771(5) 0.2980(3) 0.0497 1.0000 Uani .
P2 P 0.51822(8) 0.30294(9) 0.16247(6) 0.0276 1.0000 Uani .
C17 C 0.4318(3) 0.3670(4) 0.1066(2) 0.0309 1.0000 Uani .
C18 C 0.4483(4) 0.3994(4) 0.0567(2) 0.0366 1.0000 Uani .
C19 C 0.3798(4) 0.4429(5) 0.0153(2) 0.0439 1.0000 Uani .
C20 C 0.2930(4) 0.4515(5) 0.0218(3) 0.0494 1.0000 Uani .
C21 C 0.2754(4) 0.4171(6) 0.0702(3) 0.0583 1.0000 Uani .
C22 C 0.3448(4) 0.3745(5) 0.1127(3) 0.0443 1.0000 Uani .
C23 C 0.5111(3) 0.1779(4) 0.1314(2) 0.0327 1.0000 Uani .
C24 C 0.5471(4) 0.1599(4) 0.0860(3) 0.0419 1.0000 Uani .
C25 C 0.5409(4) 0.0650(5) 0.0626(3) 0.0513 1.0000 Uani .
C26 C 0.4973(4) -0.0101(4) 0.0830(3) 0.0499 1.0000 Uani .
C27 C 0.4600(4) 0.0070(4) 0.1258(3) 0.0459 1.0000 Uani .
C28 C 0.4666(4) 0.1020(4) 0.1511(2) 0.0378 1.0000 Uani .
C29 C 0.6275(3) 0.3477(4) 0.1545(2) 0.0309 1.0000 Uani .
C30 C 0.6408(3) 0.4465(4) 0.1423(2) 0.0324 1.0000 Uani .
C31 C 0.7268(4) 0.4798(4) 0.1416(2) 0.0373 1.0000 Uani .
C32 C 0.8006(4) 0.4165(5) 0.1535(3) 0.0467 1.0000 Uani .
C33 C 0.7886(4) 0.3186(5) 0.1678(3) 0.0504 1.0000 Uani .
C34 C 0.7040(4) 0.2844(4) 0.1683(3) 0.0419 1.0000 Uani .
P3 P 0.50425(9) 0.33590(11) 0.35642(6) 0.0331 1.0000 Uani .
C35 C 0.4268(4) 0.4319(5) 0.3700(2) 0.0385 1.0000 Uani .
C36 C 0.3402(4) 0.4406(5) 0.3320(2) 0.0375 1.0000 Uani .
C37 C 0.2770(4) 0.5068(5) 0.3425(2) 0.0457 1.0000 Uani .
C38 C 0.2984(4) 0.5656(6) 0.3903(3) 0.0558 1.0000 Uani .
C39 C 0.3838(4) 0.5570(6) 0.4283(3) 0.0585 1.0000 Uani .
C40 C 0.4476(4) 0.4912(6) 0.4180(3) 0.0494 1.0000 Uani .
C41 C 0.4687(6) 0.2222(6) 0.3862(4) 0.0385(19) 0.708(9) Uiso 1
C42 C 0.3939(6) 0.2220(7) 0.4085(4) 0.051(2) 0.708(9) Uiso 1
C43 C 0.3727(7) 0.1369(8) 0.4350(5) 0.063(2) 0.708(9) Uiso 1
C44 C 0.4271(7) 0.0546(7) 0.4411(5) 0.061(2) 0.708(9) Uiso 1
C45 C 0.5045(7) 0.0516(7) 0.4211(4) 0.055(2) 0.708(9) Uiso 1
C46 C 0.5245(6) 0.1347(6) 0.3926(4) 0.048(2) 0.708(9) Uiso 1
C91 C 0.464(2) 0.2473(17) 0.4012(11) 0.076(6) 0.292(9) Uiso 2
C92 C 0.447(2) 0.2734(16) 0.4524(11) 0.082(6) 0.292(9) Uiso 2
C93 C 0.429(2) 0.2018(19) 0.488(1) 0.087(6) 0.292(9) Uiso 2
C94 C 0.427(2) 0.1029(18) 0.4736(12) 0.086(6) 0.292(9) Uiso 2
C95 C 0.452(3) 0.0753(16) 0.4250(12) 0.083(6) 0.292(9) Uiso 2
C96 C 0.469(2) 0.1486(19) 0.389(1) 0.078(5) 0.292(9) Uiso 2
C47 C 0.6139(3) 0.3663(4) 0.4063(2) 0.0322 1.0000 Uani .
C48 C 0.6615(4) 0.3026(4) 0.4478(2) 0.0391 1.0000 Uani .
C49 C 0.7461(4) 0.3296(6) 0.4833(2) 0.0486 1.0000 Uani .
C50 C 0.7812(4) 0.4207(6) 0.4778(3) 0.0506 1.0000 Uani .
C51 C 0.7355(4) 0.4855(5) 0.4366(3) 0.0518 1.0000 Uani .
C52 C 0.6525(4) 0.4585(5) 0.4005(3) 0.0443 1.0000 Uani .
N3 N 0.2154(7) 0.246(1) 0.5179(6) 0.1010 0.708(9) Uani 1
C53 C 0.294(1) 0.260(1) 0.5412(6) 0.0823 0.708(9) Uani 1
C54 C 0.3923(9) 0.2781(11) 0.5697(7) 0.0943 0.708(9) Uani 1
H21 H 0.3184 0.6298 0.2022 0.0444 1.0000 Uiso .
H22 H 0.2941 0.5321 0.2347 0.0444 1.0000 Uiso .
H23 H 0.3055 0.5216 0.1711 0.0444 1.0000 Uiso .
H41 H 0.6732 0.7021 0.2185 0.0478 1.0000 Uiso .
H51 H 0.7063 0.7543 0.1335 0.0547 1.0000 Uiso .
H61 H 0.5920 0.7523 0.0474 0.0589 1.0000 Uiso .
H71 H 0.4418 0.6967 0.0444 0.0689 1.0000 Uiso .
H81 H 0.4060 0.6452 0.1287 0.0562 1.0000 Uiso .
H101 H 0.5034 0.8447 0.2205 0.0469 1.0000 Uiso .
H111 H 0.4473 0.9851 0.2609 0.0590 1.0000 Uiso .
H121 H 0.3675 0.9610 0.3299 0.0702 1.0000 Uiso .
H131 H 0.3440 0.7976 0.3605 0.0744 1.0000 Uiso .
H141 H 0.4066 0.6571 0.3244 0.0639 1.0000 Uiso .
H161 H 0.8138 0.4776 0.2633 0.0573 1.0000 Uiso .
H162 H 0.8377 0.4428 0.3290 0.0573 1.0000 Uiso .
H163 H 0.7834 0.5471 0.3094 0.0573 1.0000 Uiso .
H181 H 0.5104 0.3909 0.0507 0.0443 1.0000 Uiso .
H191 H 0.3932 0.4684 -0.0197 0.0521 1.0000 Uiso .
H201 H 0.2433 0.4825 -0.0084 0.0566 1.0000 Uiso .
H211 H 0.2124 0.4227 0.0751 0.0689 1.0000 Uiso .
H221 H 0.3312 0.3494 0.1477 0.0524 1.0000 Uiso .
H241 H 0.5772 0.2148 0.0704 0.0501 1.0000 Uiso .
H251 H 0.5683 0.0515 0.0308 0.0607 1.0000 Uiso .
H261 H 0.4932 -0.0779 0.0658 0.0558 1.0000 Uiso .
H271 H 0.4275 -0.0478 0.1398 0.0516 1.0000 Uiso .
H281 H 0.4391 0.1143 0.1830 0.0435 1.0000 Uiso .
H301 H 0.5881 0.4937 0.1340 0.0392 1.0000 Uiso .
H311 H 0.7353 0.5509 0.1322 0.0438 1.0000 Uiso .
H321 H 0.8621 0.4408 0.1520 0.0561 1.0000 Uiso .
H331 H 0.8422 0.2726 0.1777 0.0590 1.0000 Uiso .
H341 H 0.6965 0.2136 0.1785 0.0479 1.0000 Uiso .
H361 H 0.3241 0.3990 0.2972 0.0453 1.0000 Uiso .
H371 H 0.2152 0.5122 0.3153 0.0550 1.0000 Uiso .
H381 H 0.2527 0.6139 0.3975 0.0692 1.0000 Uiso .
H391 H 0.3994 0.5984 0.4632 0.0710 1.0000 Uiso .
H401 H 0.5092 0.4862 0.4454 0.0597 1.0000 Uiso .
H421 H 0.3552 0.2828 0.4056 0.0617 0.708 Uiso 1
H431 H 0.3175 0.1364 0.4497 0.0753 0.708 Uiso 1
H441 H 0.4109 -0.0053 0.4605 0.0737 0.708 Uiso 1
H451 H 0.5446 -0.0085 0.4270 0.0666 0.708 Uiso 1
H461 H 0.5784 0.1332 0.3766 0.0576 0.708 Uiso 1
H921 H 0.4484 0.3451 0.4633 0.0981 0.292 Uiso 2
H931 H 0.4167 0.2218 0.5248 0.1042 0.292 Uiso 2
H941 H 0.4094 0.0510 0.4976 0.1031 0.292 Uiso 2
H951 H 0.4579 0.0034 0.4161 0.0997 0.292 Uiso 2
H961 H 0.4842 0.1288 0.3534 0.0931 0.292 Uiso 2
H481 H 0.6350 0.2361 0.4525 0.0474 1.0000 Uiso .
H491 H 0.7807 0.2822 0.5125 0.0577 1.0000 Uiso .
H501 H 0.8409 0.4410 0.5039 0.0591 1.0000 Uiso .
H511 H 0.7623 0.5521 0.4329 0.0621 1.0000 Uiso .
H521 H 0.6202 0.5052 0.3701 0.0517 1.0000 Uiso .
H541 H 0.3976 0.3205 0.6035 0.1118 0.708 Uiso 1
H542 H 0.4234 0.2128 0.5814 0.1118 0.708 Uiso 1
H543 H 0.4218 0.3122 0.5431 0.1118 0.708 Uiso 1

loop_
_atom_site_aniso_label
_atom_site_aniso_U_11
_atom_site_aniso_U_22
_atom_site_aniso_U_33
_atom_site_aniso_U_23
_atom_site_aniso_U_13
_atom_site_aniso_U_12
Re1 0.02274(9) 0.02231(9) 0.0330(1) 0.00199(9) 0.00334(7) -0.00218(8)
Br1 0.0396(3) 0.0265(3) 0.0641(4) 0.0057(2) -0.0055(3) 0.0038(2)
Br2 0.0319(3) 0.0371(3) 0.0441(3) 0.0010(2) 0.0066(2) -0.0119(2)
N1 0.0234(19) 0.037(2) 0.031(2) -0.0034(18) 0.0074(17) -0.0111(17)
C1 0.027(2) 0.025(2) 0.040(3) 0.004(2) 0.009(2) 0.0036(19)
C2 0.031(3) 0.032(3) 0.048(3) 0.004(2) 0.006(2) 0.002(2)
P1 0.0287(7) 0.0221(6) 0.0380(8) 0.0005(5) 0.0079(6) 0.0008(5)
O1 0.0315(18) 0.0245(18) 0.046(2) 0.0008(15) 0.0031(16) 0.0005(14)
C3 0.042(3) 0.022(2) 0.044(3) -0.004(2) 0.018(2) -0.001(2)
C4 0.035(3) 0.033(3) 0.051(3) -0.001(2) 0.015(3) 0.002(2)
C5 0.043(3) 0.034(3) 0.059(4) 0.004(3) 0.025(3) -0.003(2)
C6 0.065(4) 0.034(3) 0.048(4) 0.005(3) 0.031(3) -0.001(3)
C7 0.066(4) 0.066(5) 0.040(4) -0.002(3) 0.018(3) -0.013(4)
C8 0.045(3) 0.054(4) 0.041(3) -0.006(3) 0.009(3) -0.011(3)
C9 0.039(3) 0.032(3) 0.033(3) -0.004(2) 0.004(2) 0.003(2)
C10 0.037(3) 0.029(3) 0.051(3) -0.001(2) 0.006(2) 0.005(2)
C11 0.039(3) 0.037(3) 0.072(5) -0.012(3) 0.003(3) 0.011(3)
C12 0.037(3) 0.058(4) 0.080(5) -0.034(4) 0.002(3) 0.014(3)
C13 0.048(4) 0.069(5) 0.070(5) -0.029(4) 0.025(3) -0.001(3)
C14 0.055(4) 0.041(3) 0.064(4) -0.014(3) 0.027(3) -0.007(3)
N2 0.025(2) 0.024(2) 0.037(2) 0.0036(17) 0.0035(18) -0.0009(17)
C15 0.033(3) 0.033(3) 0.041(3) -0.002(2) 0.002(2) -0.001(2)
C16 0.027(3) 0.048(4) 0.069(4) -0.003(3) 0.003(3) -0.011(3)
P2 0.0234(6) 0.0231(6) 0.0348(7) 0.0000(5) 0.0053(5) -0.0009(5)
C17 0.022(2) 0.026(2) 0.041(3) -0.002(2) 0.002(2) 0.002(2)
C18 0.038(3) 0.039(3) 0.033(3) -0.001(2) 0.011(2) -0.005(2)
C19 0.048(3) 0.049(3) 0.034(3) 0.007(3) 0.009(3) 0.000(3)
C20 0.047(3) 0.057(4) 0.038(3) 0.010(3) 0.000(3) 0.015(3)
C21 0.033(3) 0.090(5) 0.050(4) 0.012(4) 0.007(3) 0.018(3)
C22 0.035(3) 0.055(4) 0.041(3) 0.005(3) 0.007(2) 0.008(3)
C23 0.026(2) 0.028(2) 0.042(3) -0.001(2) 0.006(2) 0.003(2)
C24 0.037(3) 0.039(3) 0.049(3) -0.010(3) 0.011(3) 0.002(2)
C25 0.037(3) 0.056(4) 0.060(4) -0.022(3) 0.009(3) 0.010(3)
C26 0.045(3) 0.031(3) 0.063(4) -0.009(3) -0.003(3) 0.008(3)
C27 0.050(4) 0.027(3) 0.052(4) 0.001(3) -0.002(3) -0.004(3)
C28 0.041(3) 0.026(3) 0.042(3) -0.006(2) 0.003(2) -0.004(2)
C29 0.025(2) 0.028(3) 0.038(3) 0.001(2) 0.005(2) -0.0016(19)
C30 0.029(2) 0.025(3) 0.044(3) 0.001(2) 0.011(2) 0.001(2)
C31 0.031(3) 0.029(3) 0.050(3) 0.003(2) 0.007(2) -0.005(2)
C32 0.030(3) 0.041(3) 0.069(4) 0.001(3) 0.013(3) -0.006(2)
C33 0.026(3) 0.040(3) 0.081(5) 0.002(3) 0.007(3) -0.001(3)
C34 0.032(3) 0.032(3) 0.055(4) 0.008(3) 0.001(3) -0.003(2)
P3 0.0260(6) 0.0383(8) 0.0339(7) 0.0080(6) 0.0059(5) -0.0037(6)
C35 0.034(3) 0.054(3) 0.032(3) 0.006(3) 0.014(2) 0.002(3)
C36 0.026(3) 0.057(4) 0.030(3) 0.002(3) 0.009(2) 0.000(2)
C37 0.036(3) 0.067(4) 0.034(3) 0.004(3) 0.010(2) 0.013(3)
C38 0.039(3) 0.090(5) 0.044(4) 0.000(4) 0.020(3) 0.018(3)
C39 0.045(3) 0.092(6) 0.041(4) -0.009(3) 0.015(3) 0.017(4)
C40 0.036(3) 0.078(5) 0.035(3) 0.003(3) 0.011(3) 0.004(3)
C47 0.028(2) 0.038(3) 0.030(3) 0.004(2) 0.007(2) 0.002(2)
C48 0.037(3) 0.045(3) 0.037(3) 0.004(2) 0.012(2) 0.009(2)
C49 0.037(3) 0.078(5) 0.029(3) 0.009(3) 0.006(2) 0.018(3)
C50 0.033(3) 0.077(5) 0.038(3) -0.004(3) 0.003(3) -0.001(3)
C51 0.039(3) 0.054(4) 0.062(4) -0.012(3) 0.014(3) -0.006(3)
C52 0.032(3) 0.046(3) 0.051(4) 0.004(3) 0.005(3) 0.000(2)
N3 0.057(6) 0.129(11) 0.12(1) -0.046(8) 0.023(6) -0.016(6)
C53 0.084(9) 0.066(8) 0.10(1) -0.018(7) 0.028(8) 0.006(7)
C54 0.066(8) 0.089(9) 0.124(12) -0.036(9) 0.019(8) -0.019(7)

loop_
_atom_type_symbol
_atom_type_scat_dispersion_real
_atom_type_scat_dispersion_imag
_atom_type_scat_Cromer_Mann_a1
_atom_type_scat_Cromer_Mann_b1
_atom_type_scat_Cromer_Mann_a2
_atom_type_scat_Cromer_Mann_b2
_atom_type_scat_Cromer_Mann_a3
_atom_type_scat_Cromer_Mann_b3
_atom_type_scat_Cromer_Mann_a4
_atom_type_scat_Cromer_Mann_b4
_atom_type_scat_Cromer_Mann_c
_atom_type_scat_source
'C   ' 0.0033 0.0016 2.3100 20.8439 1.0200 10.2075 1.5886 0.5687 0.8650 51.6512 0.2156 International_Tables_Vol_IV_Table_2.2B
'H   ' 0.0000 0.0000 0.4930 10.5109 0.3229 26.1257 0.1402 3.1424 0.0408 57.7998 0.0030 International_Tables_Vol_IV_Table_2.2B
'Br  ' -0.2901 2.4595 17.1789 2.1723 5.2358 16.5796 5.6377 0.2609 3.9851 41.4328 2.9557 International_Tables_Vol_IV_Table_2.2B
'N   ' 0.0061 0.0033 12.2126 0.0057 3.1322 9.8933 2.0125 28.9975 1.1663 0.5826 -11.5290 International_Tables_Vol_IV_Table_2.2B
'O   ' 0.0106 0.0060 3.0485 13.2771 2.2868 5.7011 1.5463 0.3239 0.8670 32.9089 0.2508 International_Tables_Vol_IV_Table_2.2B
'P   ' 0.1023 0.0942 6.4345 1.9067 4.1791 27.1570 1.7800 0.5260 1.4908 68.1645 1.1149 International_Tables_Vol_IV_Table_2.2B
'Re  ' -1.0185 7.2310 28.7621 1.6719 15.7189 9.0923 14.5564 0.3505 5.4417 52.0861 10.4720 International_Tables_Vol_IV_Table_2.2B

loop_
_geom_angle_atom_site_label_1
_geom_angle_site_symmetry_1
_geom_angle_atom_site_label_2
_geom_angle_site_symmetry_2
_geom_angle_atom_site_label_3
_geom_angle_site_symmetry_3
_geom_angle
_geom_angle_publ_flag
Br1 . Re1 . Br2 . 91.107(19) yes
Br1 . Re1 . N1 . 170.57(13) yes
Br2 . Re1 . N1 . 98.17(12) yes
Br1 . Re1 . N2 . 79.98(11) yes
Br2 . Re1 . N2 . 170.77(11) yes
N1 . Re1 . N2 . 90.81(17) yes
Br1 . Re1 . P2 . 86.20(3) yes
Br2 . Re1 . P2 . 94.39(3) yes
N1 . Re1 . P2 . 91.42(14) yes
N2 . Re1 . P2 . 87.47(13) yes
Br1 . Re1 . P3 . 90.03(4) yes
Br2 . Re1 . P3 . 85.94(3) yes
N1 . Re1 . P3 . 92.26(14) yes
N2 . Re1 . P3 . 91.62(13) yes
P2 . Re1 . P3 . 176.22(5) yes
Re1 . N1 . C1 . 175.0(4) yes
N1 . C1 . C2 . 120.2(5) yes
N1 . C1 . P1 . 117.4(4) yes
C2 . C1 . P1 . 122.4(4) yes
C1 . C2 . H21 . 109.482 no
C1 . C2 . H22 . 109.450 no
H21 . C2 . H22 . 109.488 no
C1 . C2 . H23 . 109.459 no
H21 . C2 . H23 . 109.488 no
H22 . C2 . H23 . 109.460 no
C1 . P1 . O1 . 113.5(2) yes
C1 . P1 . C3 . 108.2(2) yes
O1 . P1 . C3 . 111.5(2) yes
C1 . P1 . C9 . 105.8(2) yes
O1 . P1 . C9 . 111.7(2) yes
C3 . P1 . C9 . 105.6(3) yes
P1 . C3 . C4 . 118.2(4) yes
P1 . C3 . C8 . 122.3(4) yes
C4 . C3 . C8 . 119.5(5) yes
C3 . C4 . C5 . 119.7(5) yes
C3 . C4 . H41 . 120.119 no
C5 . C4 . H41 . 120.140 no
C4 . C5 . C6 . 120.9(5) yes
C4 . C5 . H51 . 119.579 no
C6 . C5 . H51 . 119.542 no
C5 . C6 . C7 . 119.8(6) yes
C5 . C6 . H61 . 120.126 no
C7 . C6 . H61 . 120.106 no
C6 . C7 . C8 . 120.4(6) yes
C6 . C7 . H71 . 119.792 no
C8 . C7 . H71 . 119.795 no
C3 . C8 . C7 . 119.7(6) yes
C3 . C8 . H81 . 120.142 no
C7 . C8 . H81 . 120.172 no
P1 . C9 . C10 . 120.8(5) yes
P1 . C9 . C14 . 118.6(4) yes
C10 . C9 . C14 . 120.2(5) yes
C9 . C10 . C11 . 119.7(6) yes
C9 . C10 . H101 . 120.139 no
C11 . C10 . H101 . 120.138 no
C10 . C11 . C12 . 120.0(6) yes
C10 . C11 . H111 . 119.970 no
C12 . C11 . H111 . 119.996 no
C11 . C12 . C13 . 120.4(6) yes
C11 . C12 . H121 . 119.803 no
C13 . C12 . H121 . 119.809 no
C12 . C13 . C14 . 120.1(6) yes
C12 . C13 . H131 . 119.950 no
C14 . C13 . H131 . 119.928 no
C9 . C14 . C13 . 119.5(6) yes
C9 . C14 . H141 . 120.270 no
C13 . C14 . H141 . 120.212 no
Re1 . N2 . C15 . 174.1(4) yes
N2 . C15 . C16 . 179.4(6) yes
C15 . C16 . H161 . 109.446 no
C15 . C16 . H162 . 109.487 no
H161 . C16 . H162 . 109.467 no
C15 . C16 . H163 . 109.476 no
H161 . C16 . H163 . 109.454 no
H162 . C16 . H163 . 109.498 no
Re1 . P2 . C17 . 117.08(18) yes
Re1 . P2 . C23 . 120.06(18) yes
C17 . P2 . C23 . 99.5(2) yes
Re1 . P2 . C29 . 111.35(18) yes
C17 . P2 . C29 . 104.6(2) yes
C23 . P2 . C29 . 102.1(2) yes
P2 . C17 . C18 . 123.2(4) yes
P2 . C17 . C22 . 117.7(4) yes
C18 . C17 . C22 . 118.8(5) yes
C17 . C18 . C19 . 120.6(5) yes
C17 . C18 . H181 . 119.699 no
C19 . C18 . H181 . 119.689 no
C18 . C19 . C20 . 120.4(5) yes
C18 . C19 . H191 . 119.806 no
C20 . C19 . H191 . 119.791 no
C19 . C20 . C21 . 119.4(5) yes
C19 . C20 . H201 . 120.269 no
C21 . C20 . H201 . 120.316 no
C20 . C21 . C22 . 120.5(6) yes
C20 . C21 . H211 . 119.785 no
C22 . C21 . H211 . 119.742 no
C17 . C22 . C21 . 120.2(6) yes
C17 . C22 . H221 . 119.914 no
C21 . C22 . H221 . 119.888 no
P2 . C23 . C24 . 120.1(4) yes
P2 . C23 . C28 . 120.6(4) yes
C24 . C23 . C28 . 119.3(5) yes
C23 . C24 . C25 . 119.7(6) yes
C23 . C24 . H241 . 120.163 no
C25 . C24 . H241 . 120.118 no
C24 . C25 . C26 . 120.4(6) yes
C24 . C25 . H251 . 119.804 no
C26 . C25 . H251 . 119.831 no
C25 . C26 . C27 . 120.5(6) yes
C25 . C26 . H261 . 119.746 no
C27 . C26 . H261 . 119.774 no
C26 . C27 . C28 . 120.4(6) yes
C26 . C27 . H271 . 119.802 no
C28 . C27 . H271 . 119.776 no
C23 . C28 . C27 . 119.7(6) yes
C23 . C28 . H281 . 120.158 no
C27 . C28 . H281 . 120.135 no
P2 . C29 . C30 . 121.9(4) yes
P2 . C29 . C34 . 119.5(4) yes
C30 . C29 . C34 . 118.2(5) yes
C29 . C30 . C31 . 120.3(5) yes
C29 . C30 . H301 . 119.822 no
C31 . C30 . H301 . 119.869 no
C30 . C31 . C32 . 121.0(5) yes
C30 . C31 . H311 . 119.527 no
C32 . C31 . H311 . 119.492 no
C31 . C32 . C33 . 119.1(5) yes
C31 . C32 . H321 . 120.471 no
C33 . C32 . H321 . 120.437 no
C32 . C33 . C34 . 120.6(5) yes
C32 . C33 . H331 . 119.722 no
C34 . C33 . H331 . 119.669 no
C29 . C34 . C33 . 120.8(5) yes
C29 . C34 . H341 . 119.596 no
C33 . C34 . H341 . 119.618 no
Re1 . P3 . C35 . 114.41(18) yes
Re1 . P3 . C41 . 115.4(3) yes
C35 . P3 . C41 . 103.8(3) yes
Re1 . P3 . C91 . 130.9(8) yes
C35 . P3 . C91 . 90.6(9) yes
Re1 . P3 . C47 . 114.89(17) yes
C35 . P3 . C47 . 103.4(3) yes
C41 . P3 . C47 . 103.3(3) yes
C91 . P3 . C47 . 97.6(11) yes
P3 . C35 . C36 . 118.0(4) yes
P3 . C35 . C40 . 123.2(4) yes
C36 . C35 . C40 . 118.7(5) yes
C35 . C36 . C37 . 120.2(5) yes
C35 . C36 . H361 . 119.917 no
C37 . C36 . H361 . 119.915 no
C36 . C37 . C38 . 120.7(5) yes
C36 . C37 . H371 . 119.630 no
C38 . C37 . H371 . 119.671 no
C37 . C38 . C39 . 119.4(6) yes
C37 . C38 . H381 . 120.324 no
C39 . C38 . H381 . 120.284 no
C38 . C39 . C40 . 120.3(6) yes
C38 . C39 . H391 . 119.839 no
C40 . C39 . H391 . 119.841 no
C35 . C40 . C39 . 120.7(6) yes
C35 . C40 . H401 . 119.625 no
C39 . C40 . H401 . 119.653 no
P3 . C41 . C42 . 121.3(6) yes
P3 . C41 . C46 . 119.8(6) yes
C42 . C41 . C46 . 118.5(7) yes
C41 . C42 . C43 . 120.2(7) yes
C41 . C42 . H421 . 119.919 no
C43 . C42 . H421 . 119.857 no
C42 . C43 . C44 . 120.4(8) yes
C42 . C43 . H431 . 119.812 no
C44 . C43 . H431 . 119.801 no
C43 . C44 . C45 . 121.9(9) yes
C43 . C44 . H441 . 119.033 no
C45 . C44 . H441 . 119.107 no
C44 . C45 . C46 . 118.4(8) yes
C44 . C45 . H451 . 120.793 no
C46 . C45 . H451 . 120.856 no
C41 . C46 . C45 . 120.6(7) yes
C41 . C46 . H461 . 119.732 no
C45 . C46 . H461 . 119.676 no
P3 . C91 . C92 . 123.4(16) yes
P3 . C91 . C96 . 116.5(16) yes
C92 . C91 . C96 . 118.7(13) yes
C91 . C92 . C93 . 121.4(13) yes
C91 . C92 . H921 . 119.327 no
C93 . C92 . H921 . 119.270 no
C92 . C93 . C94 . 119.3(13) yes
C92 . C93 . H931 . 120.342 no
C94 . C93 . H931 . 120.380 no
C93 . C94 . C95 . 119.7(13) yes
C93 . C94 . H941 . 120.142 no
C95 . C94 . H941 . 120.156 no
C94 . C95 . C96 . 119.7(13) yes
C94 . C95 . H951 . 120.123 no
C96 . C95 . H951 . 120.156 no
C91 . C96 . C95 . 120.8(13) yes
C91 . C96 . H961 . 119.630 no
C95 . C96 . H961 . 119.608 no
P3 . C47 . C48 . 124.0(4) yes
P3 . C47 . C52 . 117.5(4) yes
C48 . C47 . C52 . 118.4(5) yes
C47 . C48 . C49 . 120.9(6) yes
C47 . C48 . H481 . 119.552 no
C49 . C48 . H481 . 119.521 no
C48 . C49 . C50 . 119.5(6) yes
C48 . C49 . H491 . 120.237 no
C50 . C49 . H491 . 120.242 no
C49 . C50 . C51 . 120.7(6) yes
C49 . C50 . H501 . 119.626 no
C51 . C50 . H501 . 119.656 no
C50 . C51 . C52 . 120.2(6) yes
C50 . C51 . H511 . 119.881 no
C52 . C51 . H511 . 119.960 no
C47 . C52 . C51 . 120.2(6) yes
C47 . C52 . H521 . 119.905 no
C51 . C52 . H521 . 119.890 no
N3 . C53 . C54 . 179.4(14) yes
C53 . C54 . H541 . 109.465 no
C53 . C54 . H542 . 109.264 no
H541 . C54 . H542 . 109.471 no
C53 . C54 . H543 . 109.504 no
H541 . C54 . H543 . 109.717 no
H542 . C54 . H543 . 109.406 no

loop_
_geom_bond_atom_site_label_1
_geom_bond_site_symmetry_1
_geom_bond_atom_site_label_2
_geom_bond_site_symmetry_2
_geom_bond_distance
_geom_bond_publ_flag
Re1 . Br1 . 2.6103(6) yes
Re1 . Br2 . 2.5664(5) yes
Re1 . N1 . 1.808(5) yes
Re1 . N2 . 2.055(4) yes
Re1 . P2 . 2.4386(14) yes
Re1 . P3 . 2.4337(14) yes
N1 . C1 . 1.282(7) yes
C1 . C2 . 1.523(7) yes
C1 . P1 . 1.806(5) yes
C2 . H21 . 1.000 no
C2 . H22 . 1.000 no
C2 . H23 . 1.000 no
P1 . O1 . 1.484(4) yes
P1 . C3 . 1.811(5) yes
P1 . C9 . 1.813(6) yes
C3 . C4 . 1.389(8) yes
C3 . C8 . 1.394(8) yes
C4 . C5 . 1.395(8) yes
C4 . H41 . 1.000 no
C5 . C6 . 1.363(9) yes
C5 . H51 . 1.000 no
C6 . C7 . 1.386(9) yes
C6 . H61 . 1.000 no
C7 . C8 . 1.392(9) yes
C7 . H71 . 1.000 no
C8 . H81 . 1.000 no
C9 . C10 . 1.390(8) yes
C9 . C14 . 1.384(9) yes
C10 . C11 . 1.396(8) yes
C10 . H101 . 1.000 no
C11 . C12 . 1.368(11) yes
C11 . H111 . 1.000 no
C12 . C13 . 1.387(11) yes
C12 . H121 . 1.000 no
C13 . C14 . 1.392(9) yes
C13 . H131 . 1.000 no
C14 . H141 . 1.000 no
N2 . C15 . 1.133(7) yes
C15 . C16 . 1.460(8) yes
C16 . H161 . 1.000 no
C16 . H162 . 1.000 no
C16 . H163 . 1.000 no
P2 . C17 . 1.844(5) yes
P2 . C23 . 1.840(5) yes
P2 . C29 . 1.827(5) yes
C17 . C18 . 1.391(8) yes
C17 . C22 . 1.376(7) yes
C18 . C19 . 1.378(8) yes
C18 . H181 . 1.000 no
C19 . C20 . 1.377(9) yes
C19 . H191 . 1.000 no
C20 . C21 . 1.373(9) yes
C20 . H201 . 1.000 no
C21 . C22 . 1.395(8) yes
C21 . H211 . 1.000 no
C22 . H221 . 1.000 no
C23 . C24 . 1.394(8) yes
C23 . C28 . 1.382(8) yes
C24 . C25 . 1.394(8) yes
C24 . H241 . 1.000 no
C25 . C26 . 1.38(1) yes
C25 . H251 . 1.000 no
C26 . C27 . 1.35(1) yes
C26 . H261 . 1.000 no
C27 . C28 . 1.414(8) yes
C27 . H271 . 1.000 no
C28 . H281 . 1.000 no
C29 . C30 . 1.390(7) yes
C29 . C34 . 1.408(7) yes
C30 . C31 . 1.387(7) yes
C30 . H301 . 1.000 no
C31 . C32 . 1.376(8) yes
C31 . H311 . 1.000 no
C32 . C33 . 1.388(9) yes
C32 . H321 . 1.000 no
C33 . C34 . 1.370(8) yes
C33 . H331 . 1.000 no
C34 . H341 . 1.000 no
P3 . C35 . 1.839(6) yes
P3 . C41 . 1.840(8) yes
P3 . C91 . 1.84(2) yes
P3 . C47 . 1.833(5) yes
C35 . C36 . 1.401(7) yes
C35 . C40 . 1.392(9) yes
C36 . C37 . 1.386(8) yes
C36 . H361 . 1.000 no
C37 . C38 . 1.385(9) yes
C37 . H371 . 1.000 no
C38 . C39 . 1.386(9) yes
C38 . H381 . 1.000 no
C39 . C40 . 1.386(9) yes
C39 . H391 . 1.000 no
C40 . H401 . 1.000 no
C41 . C42 . 1.389(11) yes
C41 . C46 . 1.435(11) yes
C42 . C43 . 1.399(11) yes
C42 . H421 . 1.000 no
C43 . C44 . 1.366(12) yes
C43 . H431 . 1.000 no
C44 . C45 . 1.394(12) yes
C44 . H441 . 1.000 no
C45 . C46 . 1.397(11) yes
C45 . H451 . 1.000 no
C46 . H461 . 1.000 no
C91 . C92 . 1.399(18) yes
C91 . C96 . 1.368(18) yes
C92 . C93 . 1.390(18) yes
C92 . H921 . 1.000 no
C93 . C94 . 1.379(18) yes
C93 . H931 . 1.000 no
C94 . C95 . 1.402(18) yes
C94 . H941 . 1.000 no
C95 . C96 . 1.397(18) yes
C95 . H951 . 1.000 no
C96 . H961 . 1.000 no
C47 . C48 . 1.383(7) yes
C47 . C52 . 1.395(8) yes
C48 . C49 . 1.396(8) yes
C48 . H481 . 1.000 no
C49 . C50 . 1.36(1) yes
C49 . H491 . 1.000 no
C50 . C51 . 1.38(1) yes
C50 . H501 . 1.000 no
C51 . C52 . 1.384(8) yes
C51 . H511 . 1.000 no
C52 . H521 . 1.000 no
N3 . C53 . 1.198(16) yes
C53 . C54 . 1.488(18) yes
C54 . H541 . 0.998 no
C54 . H542 . 1.002 no
C54 . H543 . 0.999 no
